data_2200919
loop_
_publ_author_name
'Low, John Nicolson'
'Cobo, Justo'
'Nogueras, Manuel'
'S\'anchez, Adolfo'
'Rengifo, Emerson'
'Abonia, Rodrigo'

_publ_section_title
;
 5-Amino-4-(benzotriazol-1-ylmethyl)-1-phenyl-3-<i>tert</i>-butylpyrazole
;
_journal_issue 1
_journal_name_full 'Acta Crystallographica Section E'
_journal_page_first o53
_journal_page_last o54
_journal_paper_doi 10.1107/S1600536801020670
_journal_volume 58
_journal_year 2002
_chemical_formula_iupac 'C20 H22 N6'
_chemical_formula_moiety 'C20 H22 N6'
_chemical_formula_sum 'C20 H22 N6'
_chemical_formula_weight 346.44
_chemical_melting_point 397
_chemical_name_systematic
;
5-Amino-4-(benzotriazol-1-ylmethyl)-1-phenyl-3-tert-butylpyrazole
;
_space_group_IT_number 14
_symmetry_cell_setting monoclinic
_symmetry_space_group_name_Hall '-P 2ybc'
_symmetry_space_group_name_H-M 'P 1 21/c 1'
_atom_sites_solution_hydrogens geom
_atom_sites_solution_primary direct
_atom_sites_solution_secondary difmap
_cell_angle_alpha 90.00
_cell_angle_beta 108.86(3)
_cell_angle_gamma 90.00
_cell_formula_units_Z 4
_cell_length_a 13.465(3)
_cell_length_b 15.135(3)
_cell_length_c 9.1558(18)
_cell_measurement_reflns_used 4002
_cell_measurement_temperature 100.0(10)
_cell_measurement_theta_max 27.53
_cell_measurement_theta_min 3.13
_cell_volume 1765.7(7)
_computing_cell_refinement 'DENZO-SMN (Otwinowski & Minor, 1997)'
_computing_data_collection 'KappaCCD Server Software (Nonius, 1997)'
_computing_data_reduction DENZO-SMN
_computing_molecular_graphics 'ORTEPII (Johnson, 1976) and  PLATON (Spek, 2001)'
_computing_publication_material 'SHELXL97 and WordPerfect macro PRPKAPPA (Ferguson, 1999)'
_computing_structure_refinement 'SHELXL97 (Sheldrick, 1997)'
_computing_structure_solution 'SHELXS97 (Sheldrick, 1997)'
_diffrn_ambient_temperature 100.0(10)
_diffrn_measured_fraction_theta_full .984
_diffrn_measured_fraction_theta_max .984
_diffrn_measurement_device_type KappaCCD
_diffrn_measurement_method '\f scans, and \w scans with \k offsets'
_diffrn_radiation_monochromator graphite
_diffrn_radiation_source 'fine-focus sealed X-ray tube'
_diffrn_radiation_type 'Mo K\a'
_diffrn_radiation_wavelength .71073
_diffrn_reflns_av_R_equivalents .077
_diffrn_reflns_av_sigmaI/netI .1430
_diffrn_reflns_limit_h_max 17
_diffrn_reflns_limit_h_min -17
_diffrn_reflns_limit_k_max 19
_diffrn_reflns_limit_k_min -19
_diffrn_reflns_limit_l_max 11
_diffrn_reflns_limit_l_min -11
_diffrn_reflns_number 10902
_diffrn_reflns_theta_full 27.53
_diffrn_reflns_theta_max 27.53
_diffrn_reflns_theta_min 3.13
_diffrn_standards_decay_% negligible
_exptl_absorpt_coefficient_mu .082
_exptl_absorpt_correction_T_max .9919
_exptl_absorpt_correction_T_min .9878
_exptl_absorpt_correction_type multi-scan
_exptl_absorpt_process_details '(DENZO-SMN; Otwinowski & Minor, 1997)'
_exptl_crystal_colour colourless
_exptl_crystal_density_diffrn 1.303
_exptl_crystal_density_method 'not measured'
_exptl_crystal_description block
_exptl_crystal_F_000 736
_exptl_crystal_size_max .15
_exptl_crystal_size_mid .15
_exptl_crystal_size_min .10
_refine_diff_density_max .268
_refine_diff_density_min -.393
_refine_ls_extinction_method none
_refine_ls_goodness_of_fit_ref .948
_refine_ls_hydrogen_treatment constr
_refine_ls_matrix_type full
_refine_ls_number_parameters 244
_refine_ls_number_reflns 4002
_refine_ls_number_restraints 2
_refine_ls_restrained_S_all .948
_refine_ls_R_factor_all .1414
_refine_ls_R_factor_gt .0614
_refine_ls_shift/su_max <0.001
_refine_ls_shift/su_mean .000
_refine_ls_structure_factor_coef Fsqd
_refine_ls_weighting_details 'w = 1/[\s^2^(Fo^2^)+(0.0599P)^2^] where P = (Fo^2^+2Fc^2^)/3'
_refine_ls_weighting_scheme calc
_refine_ls_wR_factor_gt .1229
_refine_ls_wR_factor_ref .1502
_reflns_number_gt 2136
_reflns_number_total 4002
_reflns_threshold_expression I>2\s(I)
_cod_data_source_file na6114.cif
_cod_data_source_block I
_cod_depositor_comments
;
The following automatic conversions were performed:

'_chemical_melting_point' value '397K' was changed to '397' - the
value should be numeric and without a unit designator.

Automatic conversion script
Id: cif_fix_values 1646 2011-03-28 12:23:43Z adriana 

The following automatic conversions were performed:

'_chemical_melting_point' value '397K' was changed to '397' - the
value should be numeric and without a unit
designator.

'_exptl_absorpt_correction_type' value 'Multi-scan'
changed to 'multi-scan' according to
/home/saulius/struct/CIF-dictionaries/cif_core.dic dictionary named
'cif_core.dic' version 2.4.1 from 2010-06-29.

Automatic conversion script
Id: cif_fix_values 1715 2011-07-08 13:25:40Z adriana 
;
_cod_original_cell_volume 1765.8(6)
_cod_original_sg_symbol_H-M 'P 21/c'
_cod_database_code 2200919
_cod_database_fobs_code 2200919

loop_
_symmetry_equiv_pos_as_xyz
'x, y, z'
'-x, y+1/2, -z+1/2'
'-x, -y, -z'
'x, -y+1/2, z+1/2'

loop_
_atom_site_label
_atom_site_fract_x
_atom_site_fract_y
_atom_site_fract_z
_atom_site_U_iso_or_equiv
_atom_site_adp_type
_atom_site_calc_flag
_atom_site_refinement_flags
_atom_site_occupancy
_atom_site_disorder_assembly
_atom_site_disorder_group
_atom_site_type_symbol
N1 .22730(13) .03333(12) .69269(19) .0172(4) Uani d . 1 . . N
C11 .27550(16) .07547(15) .8375(2) .0177(5) Uani d . 1 . . C
C12 .35843(17) .03735(15) .9512(2) .0208(5) Uani d . 1 . . C
C13 .40553(17) .08237(16) 1.0868(2) .0237(6) Uani d . 1 . . C
C14 .37268(18) .16631(16) 1.1102(3) .0239(6) Uani d . 1 . . C
C15 .28992(18) .20431(15) .9951(3) .0245(6) Uani d . 1 . . C
C16 .24104(18) .15984(15) .8595(3) .0208(5) Uani d . 1 . . C
N2 .17458(13) .08611(12) .56890(19) .0189(4) Uani d . 1 . . N
C3 .13923(15) .03215(14) .4493(2) .0161(5) Uani d . 1 . . C
C31 .07902(17) .07128(15) .2936(2) .0198(5) Uani d . 1 . . C
C311 .15601(18) .08983(17) .2048(3) .0268(6) Uani d . 1 . . C
C312 -.00729(17) .00835(16) .1993(3) .0256(6) Uani d . 1 . . C
C313 .02710(18) .15873(15) .3159(3) .0260(6) Uani d . 1 . . C
C4 .16794(16) -.05694(15) .4945(2) .0169(5) Uani d . 1 . . C
C41 .15031(18) -.13986(15) .4001(3) .0210(5) Uani d . 1 . . C
N41 .21879(14) -.14572(12) .3031(2) .0211(5) Uani d . 1 . . N
N42 .17663(16) -.16008(13) .1497(2) .0256(5) Uani d . 1 . . N
N43 .25208(16) -.16117(13) .0880(2) .0270(5) Uani d . 1 . . N
C43A .34558(19) -.14769(15) .2043(3) .0224(6) Uani d . 1 . . C
C44 .44820(19) -.14220(15) .1991(3) .0270(6) Uani d . 1 . . C
C45 .5256(2) -.12518(16) .3343(3) .0298(6) Uani d . 1 . . C
C46 .50479(19) -.11511(16) .4743(3) .0289(6) Uani d . 1 . . C
C47 .40509(18) -.12115(16) .4821(3) .0247(6) Uani d . 1 . . C
C47A .32551(17) -.13719(15) .3428(3) .0204(5) Uani d . 1 . . C
C5 .22172(16) -.05349(15) .6496(2) .0182(5) Uani d . 1 . . C
N51 .26680(16) -.12086(13) .7537(2) .0230(5) Uani d . 1 . . N
H12 .3828 -.0197 .9359 .025 Uiso calc R 1 . . H
H13 .4615 .0554 1.1655 .028 Uiso calc R 1 . . H
H14 .4062 .1973 1.2034 .029 Uiso calc R 1 . . H
H15 .2666 .2618 1.0099 .029 Uiso calc R 1 . . H
H16 .1843 .1864 .7816 .025 Uiso calc R 1 . . H
H31A .2093 .1321 .2629 .040 Uiso calc R 1 . . H
H31B .1177 .1146 .1033 .040 Uiso calc R 1 . . H
H31C .1902 .0346 .1916 .040 Uiso calc R 1 . . H
H31D .0246 -.0410 .1612 .038 Uiso calc R 1 . . H
H31E -.0553 .0403 .1117 .038 Uiso calc R 1 . . H
H31F -.0463 -.0145 .2649 .038 Uiso calc R 1 . . H
H31G -.0224 .1473 .3721 .039 Uiso calc R 1 . . H
H31H -.0105 .1844 .2148 .039 Uiso calc R 1 . . H
H31I .0812 .2001 .3750 .039 Uiso calc R 1 . . H
H41A .1634 -.1915 .4700 .025 Uiso calc R 1 . . H
H41B .0761 -.1421 .3330 .025 Uiso calc R 1 . . H
H44 .4631 -.1500 .1053 .032 Uiso calc R 1 . . H
H45 .5959 -.1199 .3342 .036 Uiso calc R 1 . . H
H46 .5614 -.1038 .5660 .035 Uiso calc R 1 . . H
H47 .3909 -.1148 .5767 .030 Uiso calc R 1 . . H
H51 .2579 -.1161 .8434 .028 Uiso d R 1 . . H
H52 .2428 -.1708 .7092 .028 Uiso d R 1 . . H

loop_
_atom_site_aniso_label
_atom_site_aniso_U_11
_atom_site_aniso_U_22
_atom_site_aniso_U_33
_atom_site_aniso_U_12
_atom_site_aniso_U_13
_atom_site_aniso_U_23
N1 .0158(10) .0177(11) .0168(9) .0002(8) .0036(8) -.0008(9)
C11 .0158(12) .0199(12) .0180(12) -.0020(10) .0063(9) .0001(10)
C12 .0193(12) .0207(13) .0202(12) .0008(10) .0036(10) -.0025(11)
C13 .0196(12) .0256(14) .0222(13) .0012(10) .0018(10) .0000(11)
C14 .0238(13) .0238(14) .0209(12) -.0047(11) .0028(10) -.0026(11)
C15 .0270(13) .0191(13) .0257(13) -.0002(11) .0061(11) -.0025(11)
C16 .0170(11) .0220(13) .0203(12) .0005(10) .0019(10) -.0020(11)
N2 .0150(9) .0202(11) .0196(10) .0013(8) .0028(8) .0032(9)
C3 .0104(11) .0200(13) .0188(11) -.0023(9) .0058(9) -.0019(10)
C31 .0137(11) .0229(13) .0205(12) -.0022(10) .0024(9) .0003(10)
C311 .0228(13) .0313(15) .0263(13) -.0045(11) .0082(11) .0035(12)
C312 .0172(12) .0291(14) .0253(12) -.0025(11) -.0001(10) -.0006(11)
C313 .0210(13) .0241(14) .0278(13) .0017(11) .0007(10) .0041(11)
C4 .0117(11) .0197(12) .0183(11) -.0011(9) .0033(9) -.0010(10)
C41 .0196(12) .0212(13) .0213(12) -.0016(10) .0052(10) -.0004(10)
N41 .0233(11) .0212(11) .0167(10) -.0022(9) .0036(9) -.0027(8)
N42 .0327(12) .0234(11) .0187(10) -.0011(9) .0056(9) -.0027(9)
N43 .0323(12) .0271(12) .0224(11) .0031(10) .0099(10) -.0010(9)
C43A .0285(14) .0171(13) .0215(13) .0042(10) .0077(11) .0019(10)
C44 .0319(15) .0254(14) .0289(14) .0093(11) .0170(12) .0074(11)
C45 .0232(13) .0302(15) .0390(15) .0080(11) .0141(12) .0115(12)
C46 .0202(13) .0316(15) .0309(14) .0033(11) .0029(11) .0067(12)
C47 .0220(13) .0283(14) .0238(13) .0040(11) .0075(11) .0008(11)
C47A .0187(12) .0165(12) .0252(13) .0023(10) .0060(10) -.0010(10)
C5 .0135(11) .0187(12) .0222(12) .0010(10) .0055(9) .0009(10)
N51 .0299(12) .0181(11) .0195(11) .0010(9) .0060(10) .0011(9)

loop_
_atom_type_symbol
_atom_type_description
_atom_type_scat_dispersion_real
_atom_type_scat_dispersion_imag
_atom_type_scat_source
C C .0033 .0016 'International Tables Vol C Tables 4.2.6.8 and 6.1.1.4'
H H .0000 .0000 'International Tables Vol C Tables 4.2.6.8 and 6.1.1.4'
N N .0061 .0033 'International Tables Vol C Tables 4.2.6.8 and 6.1.1.4'

loop_
_geom_angle_atom_site_label_1
_geom_angle_atom_site_label_2
_geom_angle_atom_site_label_3
_geom_angle
_geom_angle_publ_flag
C5 N1 N2 110.70(16) no
C5 N1 C11 131.67(18) no
N2 N1 C11 117.62(17) no
C12 C11 C16 119.9(2) no
C12 C11 N1 121.9(2) no
C16 C11 N1 118.13(19) no
C13 C12 C11 119.8(2) no
C13 C12 H12 120.1 no
C11 C12 H12 120.1 no
C12 C13 C14 121.1(2) no
C12 C13 H13 119.5 no
C14 C13 H13 119.5 no
C13 C14 C15 118.8(2) no
C13 C14 H14 120.6 no
C15 C14 H14 120.6 no
C16 C15 C14 121.0(2) no
C16 C15 H15 119.5 no
C14 C15 H15 119.5 no
C15 C16 C11 119.5(2) no
C15 C16 H16 120.2 no
C11 C16 H16 120.2 no
C3 N2 N1 105.89(17) no
N2 C3 C4 110.58(18) no
N2 C3 C31 118.49(19) no
C4 C3 C31 130.92(19) no
C3 C31 C312 111.37(19) no
C3 C31 C311 108.79(18) no
C312 C31 C311 109.52(18) no
C3 C31 C313 109.81(18) no
C312 C31 C313 108.31(18) no
C311 C31 C313 109.0(2) no
C31 C311 H31A 109.5 no
C31 C311 H31B 109.5 no
H31A C311 H31B 109.5 no
C31 C311 H31C 109.5 no
H31A C311 H31C 109.5 no
H31B C311 H31C 109.5 no
C31 C312 H31D 109.5 no
C31 C312 H31E 109.5 no
H31D C312 H31E 109.5 no
C31 C312 H31F 109.5 no
H31D C312 H31F 109.5 no
H31E C312 H31F 109.5 no
C31 C313 H31G 109.5 no
C31 C313 H31H 109.5 no
H31G C313 H31H 109.5 no
C31 C313 H31I 109.5 no
H31G C313 H31I 109.5 no
H31H C313 H31I 109.5 no
C5 C4 C3 105.51(19) no
C5 C4 C41 124.2(2) no
C3 C4 C41 130.30(19) no
N41 C41 C4 112.59(18) no
N41 C41 H41A 109.1 no
C4 C41 H41A 109.1 no
N41 C41 H41B 109.1 no
C4 C41 H41B 109.1 no
H41A C41 H41B 107.8 no
N42 N41 C47A 110.04(19) no
N42 N41 C41 120.06(18) no
C47A N41 C41 129.89(19) no
N43 N42 N41 109.01(18) no
N42 N43 C43A 107.89(17) no
N43 C43A C47A 108.9(2) no
N43 C43A C44 130.4(2) no
C47A C43A C44 120.7(2) no
C45 C44 C43A 117.0(2) no
C45 C44 H44 121.5 no
C43A C44 H44 121.5 no
C44 C45 C46 122.1(2) no
C44 C45 H45 119.0 no
C46 C45 H45 119.0 no
C47 C46 C45 121.8(2) no
C47 C46 H46 119.1 no
C45 C46 H46 119.1 no
C46 C47 C47A 116.1(2) no
C46 C47 H47 122.0 no
C47A C47 H47 122.0 no
N41 C47A C43A 104.1(2) no
N41 C47A C47 133.5(2) no
C43A C47A C47 122.4(2) no
N1 C5 C4 107.27(19) no
N1 C5 N51 122.33(19) no
C4 C5 N51 130.4(2) no
C5 N51 H51 114.9 no
C5 N51 H52 107.6 no
H51 N51 H52 112.0 no

loop_
_geom_bond_atom_site_label_1
_geom_bond_atom_site_label_2
_geom_bond_site_symmetry_2
_geom_bond_distance
_geom_bond_publ_flag
N1 C5 . 1.367(3) no
N1 N2 . 1.381(2) no
N1 C11 . 1.425(3) no
C11 C12 . 1.383(3) no
C11 C16 . 1.395(3) no
C12 C13 . 1.378(3) no
C12 H12 . .9500 no
C13 C14 . 1.385(3) no
C13 H13 . .9500 no
C14 C15 . 1.387(3) no
C14 H14 . .9500 no
C15 C16 . 1.378(3) no
C15 H15 . .9500 no
C16 H16 . .9500 no
N2 C3 . 1.325(3) no
C3 C4 . 1.427(3) no
C3 C31 . 1.514(3) no
C31 C312 . 1.534(3) no
C31 C311 . 1.536(3) no
C31 C313 . 1.541(3) no
C311 H31A . .9800 no
C311 H31B . .9800 no
C311 H31C . .9800 no
C312 H31D . .9800 no
C312 H31E . .9800 no
C312 H31F . .9800 no
C313 H31G . .9800 no
C313 H31H . .9800 no
C313 H31I . .9800 no
C4 C5 . 1.371(3) no
C4 C41 . 1.499(3) no
C41 N41 . 1.475(3) no
C41 H41A . .9900 no
C41 H41B . .9900 no
N41 N42 . 1.352(2) no
N41 C47A . 1.370(3) no
N42 N43 . 1.312(3) no
N43 C43A . 1.376(3) no
C43A C47A . 1.388(3) no
C43A C44 . 1.401(3) no
C44 C45 . 1.361(3) no
C44 H44 . .9500 no
C45 C46 . 1.405(3) no
C45 H45 . .9500 no
C46 C47 . 1.370(3) no
C46 H46 . .9500 no
C47 C47A . 1.396(3) no
C47 H47 . .9500 no
C5 N51 . 1.394(3) no
N51 H51 . .87 no
N51 H52 . .87 no

loop_
_geom_hbond_atom_site_label_D
_geom_hbond_atom_site_label_H
_geom_hbond_atom_site_label_A
_geom_hbond_site_symmetry_A
_geom_hbond_distance_DH
_geom_hbond_distance_HA
_geom_hbond_distance_DA
_geom_hbond_angle_DHA
_geom_hbond_publ_flag
N51 H51 N43 1_556 .87 2.37 3.190(3) 158 y

loop_
_geom_torsion_atom_site_label_1
_geom_torsion_atom_site_label_2
_geom_torsion_atom_site_label_3
_geom_torsion_atom_site_label_4
_geom_torsion
_geom_torsion_publ_flag
C5 N1 C11 C12 24.1(3) no
N2 N1 C11 C12 -156.6(2) no
C5 N1 C11 C16 -159.8(2) no
N2 N1 C11 C16 19.6(3) no
C16 C11 C12 C13 1.0(3) no
N1 C11 C12 C13 177.1(2) no
C11 C12 C13 C14 -1.4(3) no
C12 C13 C14 C15 .9(4) no
C13 C14 C15 C16 -.1(4) no
C14 C15 C16 C11 -.2(3) no
C12 C11 C16 C15 -.2(3) no
N1 C11 C16 C15 -176.5(2) no
C5 N1 N2 C3 -1.7(2) no
C11 N1 N2 C3 178.84(17) no
N1 N2 C3 C4 .5(2) no
N1 N2 C3 C31 -178.85(17) no
N2 C3 C31 C312 -145.9(2) no
C4 C3 C31 C312 34.9(3) no
N2 C3 C31 C311 93.3(2) no
C4 C3 C31 C311 -85.9(3) no
N2 C3 C31 C313 -26.0(3) no
C4 C3 C31 C313 154.8(2) no
N2 C3 C4 C5 .8(2) no
C31 C3 C4 C5 -180.0(2) no
N2 C3 C4 C41 -177.0(2) no
C31 C3 C4 C41 2.3(4) no
C5 C4 C41 N41 -104.1(2) no
C3 C4 C41 N41 73.3(3) no
C4 C41 N41 N42 -126.6(2) no
C4 C41 N41 C47A 52.1(3) no
C47A N41 N42 N43 .0(2) no
C41 N41 N42 N43 178.92(18) no
N41 N42 N43 C43A .3(2) no
N42 N43 C43A C47A -.5(3) no
N42 N43 C43A C44 -179.3(2) no
N43 C43A C44 C45 177.8(2) no
C47A C43A C44 C45 -.8(3) no
C43A C44 C45 C46 1.2(4) no
C44 C45 C46 C47 -.6(4) no
C45 C46 C47 C47A -.5(4) no
N42 N41 C47A C43A -.3(2) no
C41 N41 C47A C43A -179.1(2) no
N42 N41 C47A C47 179.2(2) no
C41 N41 C47A C47 .4(4) no
N43 C43A C47A N41 .5(2) no
C44 C43A C47A N41 179.4(2) no
N43 C43A C47A C47 -179.1(2) no
C44 C43A C47A C47 -.2(3) no
C46 C47 C47A N41 -178.6(2) no
C46 C47 C47A C43A .8(3) no
N2 N1 C5 C4 2.2(2) no
C11 N1 C5 C4 -178.4(2) no
N2 N1 C5 N51 -178.71(19) no
C11 N1 C5 N51 .7(3) no
C3 C4 C5 N1 -1.8(2) no
C41 C4 C5 N1 176.19(19) no
C3 C4 C5 N51 179.2(2) no
C41 C4 C5 N51 -2.8(4) no

loop_
_cod_related_entry_id
_cod_related_entry_database
_cod_related_entry_code
1 ChemSpider 9591602
